data_7232243
loop_
_publ_author_name
'Li, Yangxue'
'Yu, Haiyang'
'Xu, Feifan'
'Guo, Qiaoyuan'
'Xie, Zhigang'
'Sun, Zhiyong'

_publ_section_title
;
 Solvent controlled self-assembly of \p-stacked/H-bonded supramolecular
 organic frameworks from a C3-symmetric monomer for iodine adsorption
;
_journal_issue 11
_journal_name_full CrystEngComm
_journal_page_first 1742
_journal_paper_doi 10.1039/C8CE01800F
_journal_volume 21
_journal_year 2019
_chemical_formula_moiety 'C27 H21 N9 O7'
_chemical_formula_sum 'C27 H21 N9 O7'
_chemical_formula_weight 583.53
_chemical_melting_point ?
_space_group_IT_number 2
_space_group_name_Hall '-P 1'
_space_group_name_H-M_alt 'P -1'
_symmetry_cell_setting triclinic
_symmetry_space_group_name_Hall '-P 1'
_symmetry_space_group_name_H-M 'P -1'
_atom_sites_solution_hydrogens geom
_atom_sites_solution_primary direct
_atom_sites_solution_secondary difmap
_audit_creation_method SHELXL-97
_audit_update_record
;
2018-04-12 deposited with the CCDC.
2019-01-29 downloaded from the CCDC.
;
_cell_angle_alpha 109.166(2)
_cell_angle_beta 99.619(2)
_cell_angle_gamma 93.273(2)
_cell_formula_units_Z 2
_cell_length_a 7.4872(6)
_cell_length_b 12.4001(10)
_cell_length_c 17.0797(13)
_cell_measurement_reflns_used 5692
_cell_measurement_temperature 296(2)
_cell_measurement_theta_max 0.997
_cell_measurement_theta_min 0.994
_cell_volume 1466.1(2)
_computing_cell_refinement 'Bruker SMART'
_computing_data_collection 'Bruker SMART'
_computing_data_reduction 'Bruker SMART'
_computing_molecular_graphics SHELXP-97
_computing_publication_material SHELXTL
_computing_structure_refinement 'SHELXL-97 (Sheldrick, 1997)'
_computing_structure_solution 'SHELXS-97 (Sheldrick, 1990)'
_diffrn_ambient_temperature 296(2)
_diffrn_detector_area_resol_mean 9.00cm
_diffrn_measured_fraction_theta_full 0.977
_diffrn_measured_fraction_theta_max 0.977
_diffrn_measurement_device_type 'CCD area detector'
_diffrn_measurement_method 'phi and omega scans'
_diffrn_radiation_monochromator graphite
_diffrn_radiation_source 'fine-focus sealed tube'
_diffrn_radiation_type MoK\a
_diffrn_radiation_wavelength 0.71073
_diffrn_reflns_av_R_equivalents 0.0626
_diffrn_reflns_av_sigmaI/netI 0.0929
_diffrn_reflns_limit_h_max 9
_diffrn_reflns_limit_h_min -8
_diffrn_reflns_limit_k_max 15
_diffrn_reflns_limit_k_min -10
_diffrn_reflns_limit_l_max 18
_diffrn_reflns_limit_l_min -21
_diffrn_reflns_number 8084
_diffrn_reflns_theta_full 26.07
_diffrn_reflns_theta_max 26.07
_diffrn_reflns_theta_min 1.75
_diffrn_standards_decay_% none
_diffrn_standards_interval_count none
_diffrn_standards_interval_time none
_diffrn_standards_number none
_exptl_absorpt_coefficient_mu 0.099
_exptl_absorpt_correction_T_max 0.997
_exptl_absorpt_correction_T_min 0.994
_exptl_absorpt_correction_type empirical
_exptl_crystal_colour coloress
_exptl_crystal_density_diffrn 1.322
_exptl_crystal_density_meas ?
_exptl_crystal_density_method 'not measured'
_exptl_crystal_description rod
_exptl_crystal_F_000 604
_exptl_crystal_size_max 0.07
_exptl_crystal_size_mid 0.05
_exptl_crystal_size_min 0.03
_refine_diff_density_max 0.666
_refine_diff_density_min -0.294
_refine_diff_density_rms 0.086
_refine_ls_extinction_method none
_refine_ls_goodness_of_fit_ref 1.033
_refine_ls_hydrogen_treatment mixed
_refine_ls_matrix_type full
_refine_ls_number_parameters 406
_refine_ls_number_reflns 5692
_refine_ls_number_restraints 6
_refine_ls_restrained_S_all 1.036
_refine_ls_R_factor_all 0.1057
_refine_ls_R_factor_gt 0.0654
_refine_ls_shift/su_max 0.004
_refine_ls_shift/su_mean 0.000
_refine_ls_structure_factor_coef Fsqd
_refine_ls_weighting_details 'calc w=1/[\s^2^(Fo^2^)+(0.1000P)^2^+0.0000P] where P=(Fo^2^+2Fc^2^)/3'
_refine_ls_weighting_scheme calc
_refine_ls_wR_factor_gt 0.1759
_refine_ls_wR_factor_ref 0.2061
_reflns_number_gt 3328
_reflns_number_total 5692
_reflns_threshold_expression >2sigma(I)
_cod_data_source_file c8ce01800f2.cif
_cod_data_source_block DMF
_cod_depositor_comments
;
The following automatic conversions were performed:

'_chemical_melting_point' value 'not measured' was changed to '?' -
the value is undefined or not given.

'_symmetry_cell_setting' value 'Triclinic' changed to 'triclinic'
according to
/home/data/users/saulius/crontab/automatic-downloads/rss-feeds/RSC/lib/dictionaries/cif_core.dic
dictionary named 'cif_core.dic' version 2.4.2 from 2011-04-26.

'_exptl_crystal_density_meas' value 'none' was changed to '?' - the
value is perceived as not measured.

Automatic conversion script
Id: cif_fix_values 4973 2017-02-22 13:04:09Z antanas 

 Adding full bibliography for 7232241--7232243.cif.
;
_cod_original_sg_symbol_H-M P-1
_cod_database_code 7232243

loop_
_symmetry_equiv_pos_as_xyz
'x, y, z'
'-x, -y, -z'

loop_
_atom_site_label
_atom_site_type_symbol
_atom_site_fract_x
_atom_site_fract_y
_atom_site_fract_z
_atom_site_U_iso_or_equiv
_atom_site_adp_type
_atom_site_occupancy
_atom_site_symmetry_multiplicity
_atom_site_calc_flag
_atom_site_refinement_flags
_atom_site_disorder_assembly
_atom_site_disorder_group
C1 C 0.74504(19) 0.35812(11) 0.79998(8) 0.0227(4) Uani 1 1 d . . .
C2 C 0.72456(18) 0.43463(11) 0.94792(8) 0.0214(4) Uani 1 1 d . . .
C3 C 0.57068(19) 0.24644(11) 0.85914(8) 0.0223(4) Uani 1 1 d . . .
C4 C 0.63966(19) 0.25782(12) 0.79110(8) 0.0234(4) Uani 1 1 d . . .
H4 H 0.6149 0.1978 0.7395 0.028 Uiso 1 1 calc R . .
C5 C 0.78571(18) 0.44662(12) 0.87753(8) 0.0235(4) Uani 1 1 d . . .
H5 H 0.8542 0.5146 0.8829 0.028 Uiso 1 1 calc R . .
C6 C 0.61416(19) 0.33482(11) 0.93860(8) 0.0236(4) Uani 1 1 d . . .
H6 H 0.5698 0.3268 0.9844 0.028 Uiso 1 1 calc R . .
C7 C 0.8050(2) 0.38331(12) 0.72807(8) 0.0262(4) Uani 1 1 d . . .
C8 C 0.76399(19) 0.53799(12) 1.02808(8) 0.0237(4) Uani 1 1 d . . .
C9 C 0.4425(2) 0.14089(12) 0.84189(8) 0.0259(4) Uani 1 1 d . . .
C10 C 0.7824(2) 0.23070(13) 0.51536(8) 0.0299(4) Uani 1 1 d . . .
H10 H 0.7403 0.1580 0.5141 0.036 Uiso 1 1 calc R . .
C11 C 0.8063(2) 0.24948(12) 0.43683(8) 0.0266(4) Uani 1 1 d . . .
C12 C 0.9014(3) 0.34907(14) 0.43710(9) 0.0410(5) Uani 1 1 d . . .
H12 H 0.9618 0.4037 0.4879 0.049 Uiso 1 1 calc R . .
C13 C 0.7301(2) 0.16883(13) 0.35816(9) 0.0327(5) Uani 1 1 d . . .
H13 H 0.6708 0.0988 0.3543 0.039 Uiso 1 1 calc R . .
C14 C 0.7423(2) 0.19253(13) 0.28643(9) 0.0340(5) Uani 1 1 d . . .
H14 H 0.6878 0.1377 0.2346 0.041 Uiso 1 1 calc R . .
C15 C 0.9062(2) 0.36689(14) 0.36189(9) 0.0396(5) Uani 1 1 d . . .
H15 H 0.9667 0.4356 0.3639 0.048 Uiso 1 1 calc R . .
C16 C 0.0489(2) 0.08210(12) 0.91026(8) 0.0281(4) Uani 1 1 d . . .
H16 H 0.0313 0.1577 0.9383 0.034 Uiso 1 1 calc R . .
C17 C -0.0863(2) -0.01321(12) 0.90238(8) 0.0278(4) Uani 1 1 d . . .
C18 C -0.2501(2) 0.00939(13) 0.92821(9) 0.0326(5) Uani 1 1 d . . .
H18 H -0.2726 0.0850 0.9524 0.039 Uiso 1 1 calc R . .
C19 C -0.0591(2) -0.12793(13) 0.86947(9) 0.0357(5) Uani 1 1 d . . .
H19 H 0.0501 -0.1472 0.8525 0.043 Uiso 1 1 calc R . .
C20 C -0.3803(2) -0.08058(14) 0.91800(10) 0.0373(5) Uani 1 1 d . . .
H20 H -0.4907 -0.0636 0.9345 0.045 Uiso 1 1 calc R . .
C21 C -0.1934(2) -0.21312(14) 0.86188(10) 0.0415(5) Uani 1 1 d . . .
H21 H -0.1724 -0.2894 0.8395 0.050 Uiso 1 1 calc R . .
C22 C 0.7329(2) 0.59584(13) 1.23819(9) 0.0298(4) Uani 1 1 d . . .
H22 H 0.7002 0.5211 1.2357 0.036 Uiso 1 1 calc R . .
C23 C 0.7476(2) 0.69218(13) 1.31732(8) 0.0291(4) Uani 1 1 d . . .
C24 C 0.8132(2) 0.80366(13) 1.32714(9) 0.0334(5) Uani 1 1 d . . .
H24 H 0.8512 0.8197 1.2826 0.040 Uiso 1 1 calc R . .
C25 C 0.6924(2) 0.67410(15) 1.38493(9) 0.0425(5) Uani 1 1 d . . .
H25 H 0.6488 0.6003 1.3809 0.051 Uiso 1 1 calc R . .
C26 C 0.7012(3) 0.76570(17) 1.45954(10) 0.0503(6) Uani 1 1 d . . .
H26 H 0.6622 0.7512 1.5044 0.060 Uiso 1 1 calc R . .
C27 C 0.8216(2) 0.89029(15) 1.40291(9) 0.0429(5) Uani 1 1 d . . .
H27 H 0.8697 0.9640 1.4089 0.052 Uiso 1 1 calc R . .
N1 N 0.78680(17) 0.29186(10) 0.65424(7) 0.0267(3) Uani 1 1 d . . .
H1 H 0.7559 0.2229 0.6520 0.032 Uiso 1 1 calc R . .
N2 N 0.81937(17) 0.31390(10) 0.58441(7) 0.0271(4) Uani 1 1 d . . .
N3 N 0.82857(18) 0.29068(11) 0.28649(7) 0.0328(4) Uani 1 1 d . . .
N4 N 0.74558(16) 0.52009(10) 1.09969(6) 0.0241(3) Uani 1 1 d . . .
H4A H 0.7221 0.4518 1.1006 0.029 Uiso 1 1 calc R . .
N5 N 0.76573(16) 0.61510(10) 1.17172(7) 0.0260(4) Uani 1 1 d . . .
N6 N 0.7628(2) 0.87326(13) 1.46976(8) 0.0472(5) Uani 1 1 d . . .
N7 N 0.31130(17) 0.15487(10) 0.88935(7) 0.0291(4) Uani 1 1 d . . .
H7 H 0.3040 0.2210 0.9254 0.035 Uiso 1 1 calc R . .
N8 N 0.19005(17) 0.06058(10) 0.87843(7) 0.0289(4) Uani 1 1 d . . .
N9 N -0.35405(19) -0.19077(11) 0.88549(8) 0.0402(4) Uani 1 1 d . . .
O1 O 0.86039(17) 0.48042(9) 0.73395(6) 0.0406(3) Uani 1 1 d . . .
O2 O 0.80633(15) 0.63312(8) 1.02409(6) 0.0334(3) Uani 1 1 d . . .
O3 O 0.45759(15) 0.05023(8) 0.78794(6) 0.0350(3) Uani 1 1 d . . .
O4 O 0.68881(15) 0.31340(9) 0.12850(6) 0.0378(3) Uani 1 1 d . A 1
O5 O 0.26178(18) -0.04150(9) 0.37586(6) 0.0458(4) Uani 1 1 d . B 2
O6 O 0.1944(3) 0.01170(16) 0.31498(11) 0.0303(6) Uani 0.50 1 d P C 3
O7 O 0.3850(4) 0.3731(2) 0.36181(16) 0.0606(8) Uani 0.50 1 d P D 4
O8 O 0.3467(4) 0.4683(2) 0.41476(17) 0.0684(10) Uani 0.50 1 d P E 5
O9 O 0.3878(8) 0.4069(5) 0.4504(3) 0.169(2) Uani 0.50 1 d PU F 6

loop_
_atom_site_aniso_label
_atom_site_aniso_U_11
_atom_site_aniso_U_22
_atom_site_aniso_U_33
_atom_site_aniso_U_23
_atom_site_aniso_U_13
_atom_site_aniso_U_12
C1 0.0246(7) 0.0240(7) 0.0201(6) 0.0070(5) 0.0064(5) 0.0061(6)
C2 0.0210(7) 0.0235(6) 0.0192(6) 0.0069(5) 0.0033(5) 0.0034(6)
C3 0.0244(7) 0.0213(6) 0.0230(6) 0.0096(5) 0.0057(5) 0.0033(6)
C4 0.0274(7) 0.0240(7) 0.0180(6) 0.0047(5) 0.0071(6) 0.0046(6)
C5 0.0234(7) 0.0221(7) 0.0242(6) 0.0058(5) 0.0079(6) 0.0016(6)
C6 0.0269(7) 0.0248(7) 0.0201(6) 0.0086(5) 0.0052(6) 0.0035(6)
C7 0.0285(7) 0.0261(7) 0.0248(6) 0.0085(6) 0.0075(6) 0.0048(6)
C8 0.0230(7) 0.0237(7) 0.0226(6) 0.0052(5) 0.0059(6) 0.0019(6)
C9 0.0322(8) 0.0262(7) 0.0199(6) 0.0099(5) 0.0035(6) 0.0015(6)
C10 0.0384(8) 0.0268(7) 0.0242(7) 0.0077(6) 0.0082(6) 0.0014(6)
C11 0.0320(8) 0.0288(7) 0.0198(6) 0.0080(5) 0.0077(6) 0.0047(6)
C12 0.0575(11) 0.0333(8) 0.0223(7) 0.0035(6) 0.0003(7) -0.0154(8)
C13 0.0458(9) 0.0245(7) 0.0262(7) 0.0080(6) 0.0062(7) -0.0012(7)
C14 0.0494(10) 0.0295(8) 0.0178(7) 0.0040(6) 0.0027(7) -0.0021(7)
C15 0.0573(11) 0.0321(8) 0.0264(7) 0.0085(6) 0.0087(7) -0.0110(8)
C16 0.0353(8) 0.0253(7) 0.0225(7) 0.0065(6) 0.0064(6) 0.0009(6)
C17 0.0325(8) 0.0276(7) 0.0220(6) 0.0083(6) 0.0048(6) -0.0030(6)
C18 0.0324(8) 0.0294(7) 0.0355(8) 0.0111(6) 0.0052(7) 0.0034(7)
C19 0.0371(9) 0.0336(8) 0.0371(8) 0.0088(7) 0.0173(7) 0.0010(7)
C20 0.0264(8) 0.0464(9) 0.0419(8) 0.0184(7) 0.0088(7) 0.0005(7)
C21 0.0461(10) 0.0320(8) 0.0448(9) 0.0112(7) 0.0110(8) -0.0023(8)
C22 0.0310(8) 0.0299(7) 0.0269(7) 0.0073(6) 0.0072(6) 0.0012(6)
C23 0.0303(8) 0.0346(8) 0.0187(6) 0.0043(6) 0.0041(6) 0.0049(6)
C24 0.0415(9) 0.0365(8) 0.0198(7) 0.0065(6) 0.0045(6) 0.0088(7)
C25 0.0484(10) 0.0415(9) 0.0312(8) 0.0059(7) 0.0067(7) -0.0011(8)
C26 0.0543(11) 0.0632(11) 0.0289(8) 0.0072(8) 0.0154(8) 0.0029(9)
C27 0.0518(10) 0.0387(9) 0.0315(8) 0.0047(7) 0.0036(8) 0.0093(8)
N1 0.0360(7) 0.0254(6) 0.0204(5) 0.0076(4) 0.0116(5) 0.0017(5)
N2 0.0349(7) 0.0307(6) 0.0179(5) 0.0091(5) 0.0096(5) 0.0039(5)
N3 0.0435(8) 0.0322(6) 0.0219(6) 0.0079(5) 0.0088(5) -0.0001(6)
N4 0.0301(6) 0.0198(5) 0.0193(5) 0.0036(4) 0.0039(5) 0.0008(5)
N5 0.0268(6) 0.0288(6) 0.0187(5) 0.0029(5) 0.0046(5) 0.0039(5)
N6 0.0570(9) 0.0490(8) 0.0264(7) -0.0002(6) 0.0079(6) 0.0127(7)
N7 0.0350(7) 0.0212(6) 0.0282(6) 0.0032(5) 0.0118(5) -0.0046(5)
N8 0.0327(7) 0.0273(6) 0.0256(6) 0.0080(5) 0.0085(5) -0.0059(5)
N9 0.0373(8) 0.0412(7) 0.0400(7) 0.0162(6) 0.0023(6) -0.0096(6)
O1 0.0661(7) 0.0272(5) 0.0303(5) 0.0093(4) 0.0182(5) -0.0022(5)
O2 0.0489(6) 0.0224(5) 0.0264(5) 0.0036(4) 0.0129(4) -0.0021(5)
O3 0.0447(6) 0.0255(5) 0.0285(5) -0.0012(4) 0.0149(4) -0.0044(5)
O4 0.0452(7) 0.0370(5) 0.0340(5) 0.0183(4) 0.0060(5) -0.0037(5)
O5 0.0748(8) 0.0341(6) 0.0305(5) 0.0102(4) 0.0149(5) 0.0142(6)
O6 0.0493(12) 0.0284(9) 0.0190(8) 0.0139(7) 0.0064(8) 0.0180(9)
O7 0.0549(14) 0.0824(15) 0.0622(13) 0.0379(12) 0.0244(12) 0.0321(12)
O8 0.0767(19) 0.0537(14) 0.0754(17) 0.0264(13) 0.0041(15) 0.0196(14)
O9 0.140(3) 0.198(4) 0.160(3) 0.052(3) 0.036(3) -0.030(3)

loop_
_atom_type_symbol
_atom_type_description
_atom_type_scat_dispersion_real
_atom_type_scat_dispersion_imag
_atom_type_scat_source
C C 0.0033 0.0016 'International Tables Vol C Tables 4.2.6.8 and 6.1.1.4'
H H 0.0000 0.0000 'International Tables Vol C Tables 4.2.6.8 and 6.1.1.4'
N N 0.0061 0.0033 'International Tables Vol C Tables 4.2.6.8 and 6.1.1.4'
O O 0.0106 0.0060 'International Tables Vol C Tables 4.2.6.8 and 6.1.1.4'

loop_
_geom_angle_atom_site_label_1
_geom_angle_atom_site_label_2
_geom_angle_atom_site_label_3
_geom_angle
C4 C1 C5 119.89(14)
C4 C1 C7 123.72(11)
C5 C1 C7 116.11(13)
C6 C2 C5 119.53(11)
C6 C2 C8 123.00(13)
C5 C2 C8 117.05(12)
C4 C3 C6 120.27(13)
C4 C3 C9 116.84(11)
C6 C3 C9 122.80(13)
C1 C4 C3 120.27(11)
C1 C4 H4 119.9
C3 C4 H4 119.9
C1 C5 C2 120.65(13)
C1 C5 H5 119.7
C2 C5 H5 119.7
C2 C6 C3 119.28(14)
C2 C6 H6 120.4
C3 C6 H6 120.4
O1 C7 N1 122.09(14)
O1 C7 C1 121.66(12)
N1 C7 C1 116.19(13)
O2 C8 N4 123.94(11)
O2 C8 C2 118.97(13)
N4 C8 C2 117.07(13)
O3 C9 N7 124.15(14)
O3 C9 C3 120.77(14)
N7 C9 C3 115.08(11)
N2 C10 C11 119.55(14)
N2 C10 H10 120.2
C11 C10 H10 120.2
C13 C11 C12 116.51(14)
C13 C11 C10 121.23(14)
C12 C11 C10 122.24(12)
C15 C12 C11 119.91(13)
C15 C12 H12 120.0
C11 C12 H12 120.0
C14 C13 C11 119.91(15)
C14 C13 H13 120.0
C11 C13 H13 120.0
N3 C14 C13 123.73(12)
N3 C14 H14 118.1
C13 C14 H14 118.1
N3 C15 C12 123.39(16)
N3 C15 H15 118.3
C12 C15 H15 118.3
N8 C16 C17 119.45(13)
N8 C16 H16 120.3
C17 C16 H16 120.3
C18 C17 C19 116.97(14)
C18 C17 C16 119.97(13)
C19 C17 C16 123.06(15)
C17 C18 C20 119.97(14)
C17 C18 H18 120.0
C20 C18 H18 120.0
C21 C19 C17 120.08(16)
C21 C19 H19 120.0
C17 C19 H19 120.0
N9 C20 C18 122.73(16)
N9 C20 H20 118.6
C18 C20 H20 118.6
N9 C21 C19 122.74(15)
N9 C21 H21 118.6
C19 C21 H21 118.6
N5 C22 C23 119.66(14)
N5 C22 H22 120.2
C23 C22 H22 120.2
C25 C23 C24 117.46(13)
C25 C23 C22 119.82(15)
C24 C23 C22 122.72(15)
C27 C24 C23 119.71(16)
C27 C24 H24 120.1
C23 C24 H24 120.1
C23 C25 C26 120.16(18)
C23 C25 H25 119.9
C26 C25 H25 119.9
N6 C26 C25 123.07(18)
N6 C26 H26 118.5
C25 C26 H26 118.5
N6 C27 C24 123.06(17)
N6 C27 H27 118.5
C24 C27 H27 118.5
N2 N1 C7 117.79(12)
N2 N1 H1 121.1
C7 N1 H1 121.1
C10 N2 N1 116.61(13)
C15 N3 C14 116.43(14)
C8 N4 N5 117.40(12)
C8 N4 H4A 121.3
N5 N4 H4A 121.3
C22 N5 N4 115.90(12)
C26 N6 C27 116.50(14)
C9 N7 N8 118.53(11)
C9 N7 H7 120.7
N8 N7 H7 120.7
C16 N8 N7 115.84(12)
C20 N9 C21 117.47(15)

loop_
_geom_bond_atom_site_label_1
_geom_bond_atom_site_label_2
_geom_bond_distance
C1 C4 1.384(2)
C1 C5 1.3871(16)
C1 C7 1.493(2)
C2 C6 1.397(2)
C2 C5 1.404(2)
C2 C8 1.5079(17)
C3 C4 1.392(2)
C3 C6 1.4085(16)
C3 C9 1.493(2)
C4 H4 0.9300
C5 H5 0.9300
C6 H6 0.9300
C7 O1 1.2172(18)
C7 N1 1.3714(16)
C8 O2 1.2304(18)
C8 N4 1.3400(19)
C9 O3 1.2227(16)
C9 N7 1.358(2)
C10 N2 1.2614(16)
C10 C11 1.472(2)
C10 H10 0.9300
C11 C13 1.3883(17)
C11 C12 1.388(2)
C12 C15 1.379(2)
C12 H12 0.9300
C13 C14 1.366(2)
C13 H13 0.9300
C14 N3 1.345(2)
C14 H14 0.9300
C15 N3 1.3331(17)
C15 H15 0.9300
C16 N8 1.270(2)
C16 C17 1.467(2)
C16 H16 0.9300
C17 C18 1.384(2)
C17 C19 1.388(2)
C18 C20 1.385(2)
C18 H18 0.9300
C19 C21 1.374(2)
C19 H19 0.9300
C20 N9 1.335(2)
C20 H20 0.9300
C21 N9 1.347(2)
C21 H21 0.9300
C22 N5 1.293(2)
C22 C23 1.4631(18)
C22 H22 0.9300
C23 C25 1.369(2)
C23 C24 1.387(2)
C24 C27 1.373(2)
C24 H24 0.9300
C25 C26 1.390(2)
C25 H25 0.9300
C26 N6 1.331(3)
C26 H26 0.9300
C27 N6 1.363(2)
C27 H27 0.9300
N1 N2 1.3640(18)
N1 H1 0.8600
N4 N5 1.3748(14)
N4 H4A 0.8600
N7 N8 1.3803(17)
N7 H7 0.8600

loop_
_geom_hbond_atom_site_label_D
_geom_hbond_atom_site_label_H
_geom_hbond_atom_site_label_A
_geom_hbond_distance_DH
_geom_hbond_distance_HA
_geom_hbond_distance_DA
_geom_hbond_angle_DHA
_geom_hbond_site_symmetry_A
N7 H7 O2 0.86 2.02 2.8320(16) 157.0 2_667
